data_4505813
loop_
_publ_author_name
'Luo, Tzy-Jiun M.'
'Palmore, G. Tayhas R.'

_publ_section_title
;
 Engineering Crystalline Architecture with Supramolecular Tapes:&#x2009;
 Studies on Secondary Donor&#x2212;Acceptor Interactions in Cocrystals of
 the Cyclic Dipeptide of Glycine
;
_journal_issue 5
_journal_name_full 'Crystal Growth &amp; Design'
_journal_page_first 337
_journal_paper_doi 10.1021/cg025535d
_journal_volume 2
_journal_year 2002
_chemical_formula_sum 'C11 H12 N2 O6'
_chemical_formula_weight 268.27
_chemical_name_systematic
;
 diketopiperazine + 2,5-dihydroxybenzoic acid
;
_space_group_IT_number 33
_symmetry_cell_setting orthorhombic
_symmetry_space_group_name_Hall 'P 2c -2n'
_symmetry_space_group_name_H-M 'P n a 21'
_atom_sites_solution_hydrogens geom
_atom_sites_solution_primary direct
_atom_sites_solution_secondary difmap
_audit_creation_method SHELXL-97
_cell_angle_alpha 90.00
_cell_angle_beta 90.00
_cell_angle_gamma 90.00
_cell_formula_units_Z 8
_cell_length_a 26.3318(11)
_cell_length_b 6.3550(3)
_cell_length_c 12.9136(5)
_cell_measurement_temperature 90(2)
_cell_volume 2160.94(16)
_computing_cell_refinement 'Bruker SAINT'
_computing_data_collection 'Bruker SMART'
_computing_data_reduction 'Bruker SAINT'
_computing_molecular_graphics 'SHELXTL 5.03, XP (Sheldrick, 1994)'
_computing_publication_material 'SHELXL-97 (Sheldrick, 1997)'
_computing_structure_refinement 'SHELXL-97 (Sheldrick, 1997)'
_computing_structure_solution 'SHELXS-97 (Sheldrick, 1990)'
_diffrn_ambient_temperature 90(2)
_diffrn_measured_fraction_theta_full 0.963
_diffrn_measured_fraction_theta_max 0.963
_diffrn_measurement_device_type 'Bruker SMART 1000'
_diffrn_measurement_method \w
_diffrn_radiation_monochromator graphite
_diffrn_radiation_source 'normal-focus sealed tube'
_diffrn_radiation_type MoK\a
_diffrn_radiation_wavelength 0.71073
_diffrn_reflns_av_R_equivalents 0.0470
_diffrn_reflns_av_sigmaI/netI 0.0389
_diffrn_reflns_limit_h_max 38
_diffrn_reflns_limit_h_min -37
_diffrn_reflns_limit_k_max 5
_diffrn_reflns_limit_k_min -8
_diffrn_reflns_limit_l_max 18
_diffrn_reflns_limit_l_min -18
_diffrn_reflns_number 19604
_diffrn_reflns_theta_full 31.53
_diffrn_reflns_theta_max 31.53
_diffrn_reflns_theta_min 1.55
_diffrn_standards_decay_% <0.1
_diffrn_standards_number '50 frames remeasured'
_exptl_absorpt_coefficient_mu 0.136
_exptl_absorpt_correction_type none
_exptl_crystal_colour colorless
_exptl_crystal_density_diffrn 1.649
_exptl_crystal_density_method 'not measured'
_exptl_crystal_description block
_exptl_crystal_F_000 1120
_exptl_crystal_size_max 0.24
_exptl_crystal_size_mid 0.2
_exptl_crystal_size_min 0.18
_refine_diff_density_max 1.113
_refine_diff_density_min -0.381
_refine_diff_density_rms 0.099
_refine_ls_abs_structure_details 'Flack H D (1983), Acta Cryst. A39, 876-881'
_refine_ls_abs_structure_Flack 2.0(10)
_refine_ls_extinction_method none
_refine_ls_goodness_of_fit_ref 1.074
_refine_ls_hydrogen_treatment mixed
_refine_ls_matrix_type full
_refine_ls_number_parameters 416
_refine_ls_number_reflns 6818
_refine_ls_number_restraints 1
_refine_ls_restrained_S_all 1.074
_refine_ls_R_factor_all 0.0694
_refine_ls_R_factor_gt 0.0604
_refine_ls_shift/su_max 12.351
_refine_ls_shift/su_mean 0.046
_refine_ls_structure_factor_coef Fsqd
_refine_ls_weighting_details 'calc w=1/[\s^2^(Fo^2^)+(0.1115P)^2^+0.7456P] where P=(Fo^2^+2Fc^2^)/3'
_refine_ls_weighting_scheme calc
_refine_ls_wR_factor_gt 0.1720
_refine_ls_wR_factor_ref 0.1780
_reflns_number_gt 5903
_reflns_number_total 6818
_reflns_threshold_expression >2sigma(I)
_cod_data_source_file cg025535d_s2.cif
_cod_data_source_block test
_cod_original_sg_symbol_H-M Pna2(1)
_cod_database_code 4505813

loop_
_symmetry_equiv_pos_as_xyz
'x, y, z'
'-x, -y, z+1/2'
'x+1/2, -y+1/2, z'
'-x+1/2, y+1/2, z+1/2'

loop_
_atom_site_label
_atom_site_type_symbol
_atom_site_fract_x
_atom_site_fract_y
_atom_site_fract_z
_atom_site_U_iso_or_equiv
_atom_site_adp_type
_atom_site_occupancy
_atom_site_symmetry_multiplicity
_atom_site_calc_flag
_atom_site_refinement_flags
C1 C 0.49204(8) 1.3244(4) 0.47237(18) 0.0122(4) Uani 1 1 d .
C2 C 0.47143(9) 1.5239(4) 0.4497(2) 0.0150(4) Uani 1 1 d .
O2 O 0.50042(7) 1.6969(3) 0.43106(17) 0.0190(4) Uani 1 1 d .
H2 H 0.5312 1.6629 0.4314 0.22(5) Uiso 1 1 calc R
C3 C 0.41887(9) 1.5472(4) 0.4455(2) 0.0165(5) Uani 1 1 d .
H3 H 0.4030(11) 1.702(5) 0.429(2) 0.007(6) Uiso 1 1 d .
C4 C 0.38729(9) 1.3773(4) 0.4660(2) 0.0163(5) Uani 1 1 d .
H4 H 0.3488(12) 1.391(5) 0.458(3) 0.013(7) Uiso 1 1 d .
C5 C 0.40761(9) 1.1816(4) 0.48917(19) 0.0132(4) Uani 1 1 d .
O5 O 0.37750(7) 1.0101(3) 0.51037(16) 0.0166(4) Uani 1 1 d .
H5 H 0.3509(11) 1.053(4) 0.510(2) 0.002(6) Uiso 1 1 d .
C6 C 0.45972(8) 1.1530(4) 0.4912(2) 0.0133(4) Uani 1 1 d .
H6 H 0.4735 1.0179 0.5053 0.027(9) Uiso 1 1 calc R
C7 C 0.54763(9) 1.3034(4) 0.47712(19) 0.0138(4) Uani 1 1 d .
O7A O 0.57732(7) 1.4504(3) 0.45890(16) 0.0174(4) Uani 1 1 d .
O7B O 0.56479(6) 1.1129(3) 0.49846(17) 0.0179(4) Uani 1 1 d .
H7 H 0.5965 1.1106 0.4914 0.027 Uiso 1 1 calc R
C8 C 0.24621(10) 0.3221(4) 0.7322(2) 0.0173(5) Uani 1 1 d .
C9 C 0.22489(9) 0.5235(4) 0.7516(2) 0.0154(4) Uani 1 1 d .
O9 O 0.25507(8) 0.6973(3) 0.76707(19) 0.0259(4) Uani 1 1 d .
H9 H 0.2857 0.6608 0.7669 0.061(16) Uiso 1 1 calc R
C10 C 0.17335(11) 0.5491(4) 0.7562(2) 0.0217(5) Uani 1 1 d .
H10 H 0.1593 0.6834 0.7711 0.050(13) Uiso 1 1 calc R
C11 C 0.14159(10) 0.3769(5) 0.7389(2) 0.0226(5) Uani 1 1 d .
H11 H 0.1115(12) 0.422(5) 0.738(3) 0.009(7) Uiso 1 1 d .
C12 C 0.16120(10) 0.1788(4) 0.7180(2) 0.0193(5) Uani 1 1 d .
O12 O 0.13088(7) 0.0133(3) 0.69696(18) 0.0249(4) Uani 1 1 d .
H12 H 0.088(3) 0.057(13) 0.707(8) 0.13(3) Uiso 1 1 d .
C13 C 0.21438(11) 0.1519(4) 0.71669(19) 0.0183(5) Uani 1 1 d .
H13 H 0.2250(11) 0.017(5) 0.716(2) 0.005(6) Uiso 1 1 d .
C14 C 0.30209(10) 0.2971(5) 0.7307(2) 0.0203(5) Uani 1 1 d .
O14A O 0.33122(8) 0.4482(3) 0.72778(19) 0.0262(5) Uani 1 1 d .
O14B O 0.31850(8) 0.0974(3) 0.72964(18) 0.0239(4) Uani 1 1 d .
H14 H 0.3488(14) 0.083(5) 0.735(3) 0.016(8) Uiso 1 1 d .
C15 C 0.00285(9) -0.0731(4) 0.70980(19) 0.0139(4) Uani 1 1 d .
O15 O 0.03007(6) 0.0864(3) 0.70173(15) 0.0157(3) Uani 1 1 d .
C16 C 0.02819(9) -0.2872(4) 0.7080(2) 0.0143(4) Uani 1 1 d .
H16B H 0.0581(12) -0.304(5) 0.771(3) 0.012(7) Uiso 1 1 d .
H16A H 0.0439(12) -0.298(5) 0.648(3) 0.013(7) Uiso 1 1 d .
C17 C -0.05592(9) -0.4547(4) 0.73353(19) 0.0137(4) Uani 1 1 d .
O17 O -0.08280(7) -0.6134(3) 0.74612(15) 0.0158(3) Uani 1 1 d .
C18 C -0.08125(9) -0.2436(4) 0.7217(2) 0.0140(5) Uani 1 1 d .
H18A H -0.0974(12) -0.254(5) 0.663(3) 0.013(8) Uiso 1 1 d .
H18B H -0.1051(14) -0.244(6) 0.793(3) 0.020(9) Uiso 1 1 d .
C19 C 0.24899(8) 0.9260(4) 0.49196(19) 0.0124(4) Uani 1 1 d .
O19 O 0.27638(6) 1.0849(3) 0.49655(15) 0.0147(3) Uani 1 1 d .
C20 C 0.27454(9) 0.7127(4) 0.4928(2) 0.0144(4) Uani 1 1 d .
H20A H 0.3005(11) 0.715(5) 0.440(2) 0.004(6) Uiso 1 1 d .
H20B H 0.2949(15) 0.694(6) 0.569(3) 0.028(9) Uiso 1 1 d .
C21 C 0.19032(9) 0.5445(4) 0.4808(2) 0.0146(4) Uani 1 1 d .
O21 O 0.16353(6) 0.3821(3) 0.47518(16) 0.0195(4) Uani 1 1 d .
C22 C 0.16445(9) 0.7554(4) 0.4860(2) 0.0156(5) Uani 1 1 d .
H22A H 0.1395(11) 0.793(5) 0.436(2) 0.006(6) Uiso 1 1 d .
H22B H 0.1429(15) 0.753(6) 0.559(3) 0.033(10) Uiso 1 1 d .
N1 N -0.00572(8) -0.4641(3) 0.72820(18) 0.0141(4) Uani 1 1 d .
H1N H 0.0082(17) -0.628(7) 0.726(4) 0.048(13) Uiso 1 1 d .
N2 N -0.04729(8) -0.0619(3) 0.71824(18) 0.0148(4) Uani 1 1 d .
H2N H -0.0671(15) 0.079(6) 0.724(3) 0.026(9) Uiso 1 1 d .
N3 N 0.24070(7) 0.5331(3) 0.48205(18) 0.0148(4) Uani 1 1 d .
H3N H 0.2546 0.4078 0.4759 0.018 Uiso 1 1 calc R
N4 N 0.19876(8) 0.9348(3) 0.4845(2) 0.0154(4) Uani 1 1 d .
H4N H 0.1850 1.0603 0.4780 0.26(6) Uiso 1 1 calc R

loop_
_atom_site_aniso_label
_atom_site_aniso_U_11
_atom_site_aniso_U_22
_atom_site_aniso_U_33
_atom_site_aniso_U_23
_atom_site_aniso_U_13
_atom_site_aniso_U_12
C1 0.0075(9) 0.0130(11) 0.0160(10) -0.0011(8) 0.0003(7) 0.0015(7)
C2 0.0155(11) 0.0126(10) 0.0170(10) -0.0010(9) 0.0012(8) 0.0003(8)
O2 0.0148(8) 0.0110(8) 0.0313(10) -0.0002(7) -0.0013(7) -0.0021(6)
C3 0.0147(11) 0.0131(11) 0.0218(11) 0.0005(9) -0.0021(9) 0.0007(8)
C4 0.0096(10) 0.0112(11) 0.0280(12) -0.0018(9) 0.0000(9) 0.0026(8)
C5 0.0114(9) 0.0123(11) 0.0158(10) -0.0016(8) 0.0014(8) -0.0021(7)
O5 0.0097(8) 0.0136(8) 0.0264(10) 0.0029(7) 0.0013(7) 0.0000(6)
C6 0.0114(9) 0.0094(9) 0.0192(10) 0.0025(9) 0.0021(8) -0.0002(7)
C7 0.0122(10) 0.0149(11) 0.0145(10) 0.0003(9) -0.0015(8) 0.0005(8)
O7A 0.0126(8) 0.0172(9) 0.0223(9) 0.0005(7) 0.0004(6) -0.0024(6)
O7B 0.0082(7) 0.0134(8) 0.0321(10) 0.0026(7) 0.0013(7) 0.0015(6)
C8 0.0174(11) 0.0159(11) 0.0185(10) 0.0032(9) 0.0019(9) -0.0006(8)
C9 0.0184(11) 0.0098(10) 0.0180(10) 0.0017(9) 0.0005(8) -0.0011(8)
O9 0.0209(10) 0.0156(9) 0.0412(12) 0.0016(9) -0.0020(9) -0.0024(7)
C10 0.0209(13) 0.0163(12) 0.0278(13) 0.0007(10) 0.0005(10) 0.0024(10)
C11 0.0146(11) 0.0289(14) 0.0245(13) 0.0023(11) 0.0002(10) 0.0011(10)
C12 0.0207(12) 0.0184(13) 0.0188(11) 0.0001(9) 0.0009(9) 0.0005(9)
O12 0.0122(8) 0.0310(11) 0.0315(11) -0.0028(9) -0.0009(8) -0.0025(7)
C13 0.0258(12) 0.0139(11) 0.0153(11) 0.0018(9) 0.0011(9) 0.0010(9)
C14 0.0139(11) 0.0298(13) 0.0173(11) 0.0042(11) 0.0008(9) -0.0016(10)
O14A 0.0194(10) 0.0198(9) 0.0393(12) 0.0026(9) 0.0037(9) -0.0024(7)
O14B 0.0133(8) 0.0274(11) 0.0309(10) 0.0087(8) -0.0002(8) 0.0027(7)
C15 0.0095(9) 0.0143(10) 0.0177(11) 0.0002(9) -0.0010(8) 0.0009(7)
O15 0.0135(8) 0.0120(7) 0.0216(8) 0.0016(7) 0.0001(6) -0.0011(6)
C16 0.0093(10) 0.0101(9) 0.0234(12) -0.0014(10) 0.0025(8) -0.0001(7)
C17 0.0102(9) 0.0172(10) 0.0138(10) -0.0019(9) -0.0009(8) 0.0008(8)
O17 0.0132(7) 0.0103(8) 0.0239(9) -0.0002(6) -0.0013(6) -0.0001(6)
C18 0.0108(10) 0.0135(11) 0.0176(10) -0.0015(8) -0.0017(9) -0.0010(7)
C19 0.0111(9) 0.0125(10) 0.0136(9) 0.0003(9) -0.0011(8) 0.0008(7)
O19 0.0125(8) 0.0119(7) 0.0196(8) -0.0006(7) 0.0003(6) -0.0007(6)
C20 0.0107(9) 0.0125(10) 0.0201(11) -0.0019(10) -0.0005(9) 0.0010(8)
C21 0.0122(10) 0.0128(10) 0.0187(10) 0.0000(9) 0.0024(9) 0.0024(8)
O21 0.0106(8) 0.0162(9) 0.0315(10) 0.0009(7) -0.0006(7) -0.0012(6)
C22 0.0102(10) 0.0102(11) 0.0265(12) -0.0006(9) 0.0007(10) 0.0004(7)
N1 0.0100(8) 0.0083(8) 0.0241(10) 0.0003(8) -0.0017(8) 0.0017(7)
N2 0.0097(8) 0.0122(9) 0.0223(10) 0.0013(8) -0.0014(7) 0.0004(7)
N3 0.0095(8) 0.0101(9) 0.0248(10) -0.0006(8) 0.0000(8) 0.0017(7)
N4 0.0125(9) 0.0081(9) 0.0256(11) 0.0004(8) -0.0015(8) 0.0012(7)

loop_
_atom_type_symbol
_atom_type_description
_atom_type_scat_dispersion_real
_atom_type_scat_dispersion_imag
_atom_type_scat_source
C C 0.0033 0.0016 'International Tables Vol C Tables 4.2.6.8 and 6.1.1.4'
H H 0.0000 0.0000 'International Tables Vol C Tables 4.2.6.8 and 6.1.1.4'
N N 0.0061 0.0033 'International Tables Vol C Tables 4.2.6.8 and 6.1.1.4'
O O 0.0106 0.0060 'International Tables Vol C Tables 4.2.6.8 and 6.1.1.4'

loop_
_geom_angle_atom_site_label_1
_geom_angle_atom_site_label_2
_geom_angle_atom_site_label_3
_geom_angle
C6 C1 C2 120.0(2)
C6 C1 C7 121.7(2)
C2 C1 C7 118.2(2)
O2 C2 C3 117.7(2)
O2 C2 C1 123.2(2)
C3 C2 C1 119.1(2)
C2 O2 H2 109.5
C4 C3 C2 120.4(2)
C4 C3 H3 120.6(16)
C2 C3 H3 119.0(16)
C5 C4 C3 120.5(2)
C5 C4 H4 118.6(18)
C3 C4 H4 120.7(18)
O5 C5 C6 117.6(2)
O5 C5 C4 122.1(2)
C6 C5 C4 120.3(2)
C5 O5 H5 104(2)
C5 C6 C1 119.7(2)
C5 C6 H6 120.1
C1 C6 H6 120.1
O7A C7 O7B 120.9(2)
O7A C7 C1 123.4(2)
O7B C7 C1 115.6(2)
C7 O7B H7 109.5
C13 C8 C9 119.4(2)
C13 C8 C14 121.1(2)
C9 C8 C14 119.4(2)
C10 C9 O9 118.1(2)
C10 C9 C8 120.4(2)
O9 C9 C8 121.4(2)
C9 O9 H9 109.5
C9 C10 C11 119.6(2)
C9 C10 H10 120.2
C11 C10 H10 120.2
C12 C11 C10 121.3(2)
C12 C11 H11 131(2)
C10 C11 H11 107(2)
O12 C12 C11 121.8(2)
O12 C12 C13 119.4(2)
C11 C12 C13 118.8(2)
C12 O12 H12 111(4)
C8 C13 C12 120.3(2)
C8 C13 H13 123.9(19)
C12 C13 H13 115.0(18)
O14A C14 O14B 122.5(2)
O14A C14 C8 122.5(3)
O14B C14 C8 115.0(2)
C14 O14B H14 115(2)
O15 C15 N2 122.4(2)
O15 C15 C16 118.4(2)
N2 C15 C16 119.2(2)
N1 C16 C15 114.80(19)
N1 C16 H16B 102.8(16)
C15 C16 H16B 112.3(17)
N1 C16 H16A 113(2)
C15 C16 H16A 107(2)
H16B C16 H16A 107(3)
O17 C17 N1 122.6(2)
O17 C17 C18 118.9(2)
N1 C17 C18 118.5(2)
N2 C18 C17 115.85(19)
N2 C18 H18A 110(2)
C17 C18 H18A 103(2)
N2 C18 H18B 111.8(19)
C17 C18 H18B 99.6(19)
H18A C18 H18B 116(3)
O19 C19 N4 123.2(2)
O19 C19 C20 118.0(2)
N4 C19 C20 118.8(2)
N3 C20 C19 115.44(19)
N3 C20 H20A 112.3(18)
C19 C20 H20A 107.3(18)
N3 C20 H20B 107(2)
C19 C20 H20B 108(2)
H20A C20 H20B 106(3)
O21 C21 N3 121.2(2)
O21 C21 C22 118.8(2)
N3 C21 C22 120.0(2)
N4 C22 C21 114.59(19)
N4 C22 H22A 103.0(18)
C21 C22 H22A 120.2(19)
N4 C22 H22B 110(2)
C21 C22 H22B 105(2)
H22A C22 H22B 103(3)
C17 N1 C16 125.8(2)
C17 N1 H1N 112(2)
C16 N1 H1N 121(2)
C15 N2 C18 124.7(2)
C15 N2 H2N 123(2)
C18 N2 H2N 112(2)
C21 N3 C20 124.8(2)
C21 N3 H3N 117.6
C20 N3 H3N 117.6
C19 N4 C22 125.8(2)
C19 N4 H4N 117.1
C22 N4 H4N 117.1

loop_
_geom_bond_atom_site_label_1
_geom_bond_atom_site_label_2
_geom_bond_distance
C1 C6 1.403(3)
C1 C2 1.411(3)
C1 C7 1.471(3)
C2 O2 1.360(3)
C2 C3 1.393(3)
O2 H2 0.8400
C3 C4 1.388(3)
C3 H3 1.09(3)
C4 C5 1.387(3)
C4 H4 1.02(3)
C5 O5 1.375(3)
C5 C6 1.384(3)
O5 H5 0.75(3)
C6 H6 0.9500
C7 O7A 1.241(3)
C7 O7B 1.321(3)
O7B H7 0.8400
C8 C13 1.383(4)
C8 C9 1.420(3)
C8 C14 1.480(4)
C9 C10 1.368(4)
C9 O9 1.375(3)
O9 H9 0.8400
C10 C11 1.395(4)
C10 H10 0.9500
C11 C12 1.387(4)
C11 H11 0.84(3)
C12 O12 1.348(3)
C12 C13 1.411(4)
O12 H12 1.16(7)
C13 H13 0.90(3)
C14 O14A 1.229(3)
C14 O14B 1.341(4)
O14B H14 0.81(4)
C15 O15 1.246(3)
C15 N2 1.326(3)
C15 C16 1.515(3)
C16 N1 1.459(3)
C16 H16B 1.14(3)
C16 H16A 0.88(3)
C17 O17 1.243(3)
C17 N1 1.325(3)
C17 C18 1.506(3)
C18 N2 1.461(3)
C18 H18A 0.87(4)
C18 H18B 1.11(3)
C19 O19 1.243(3)
C19 N4 1.327(3)
C19 C20 1.513(3)
C20 N3 1.455(3)
C20 H20A 0.96(3)
C20 H20B 1.13(4)
C21 O21 1.252(3)
C21 N3 1.329(3)
C21 C22 1.505(3)
C22 N4 1.455(3)
C22 H22A 0.95(3)
C22 H22B 1.10(4)
N1 H1N 1.10(4)
N2 H2N 1.04(4)
N3 H3N 0.8800
N4 H4N 0.8800
